data_2227541
loop_
_publ_author_name
'Arman, Hadi D.'
'Kaulgud, Trupta'
'Tiekink, Edward R. T.'

_publ_section_title
;
 2-Phenylacetic
 acid--3-{(<i>E</i>)-2-[(<i>E</i>)-pyridin-3-ylmethylidene]hydrazin-1-ylidenemethyl}pyridine
 (2/1)
;
_journal_coeditor_code HB5648
_journal_issue 10
_journal_name_full 'Acta Crystallographica Section E'
_journal_page_first o2684
_journal_paper_doi 10.1107/S1600536810038390
_journal_volume 66
_journal_year 2010
_chemical_formula_iupac 'C12 H10 N4, 2C8 H8 O2'
_chemical_formula_moiety 'C12 H10 N4, 2(C8 H8 O2)'
_chemical_formula_sum 'C28 H26 N4 O4'
_chemical_formula_weight 482.53
_chemical_name_systematic
;
2-Phenylacetic
acid--3-{(<i>E</i>)-2-[(<i>E</i>)-pyridin-3-ylmethylidene]hydrazin-1-
ylidenemethyl}pyridine (2/1)
;
_space_group_IT_number 2
_symmetry_cell_setting triclinic
_symmetry_space_group_name_Hall '-P 1'
_symmetry_space_group_name_H-M 'P -1'
_atom_sites_solution_hydrogens geom
_atom_sites_solution_primary direct
_atom_sites_solution_secondary difmap
_audit_creation_method SHELXL-97
_cell_angle_alpha 80.30(2)
_cell_angle_beta 88.45(3)
_cell_angle_gamma 76.46(2)
_cell_formula_units_Z 1
_cell_length_a 5.511(2)
_cell_length_b 9.536(4)
_cell_length_c 12.434(6)
_cell_measurement_reflns_used 2727
_cell_measurement_temperature 98(2)
_cell_measurement_theta_max 40.1
_cell_measurement_theta_min 2.6
_cell_volume 626.1(5)
_computing_cell_refinement 'CrystalClear (Molecular Structure Corporation & Rigaku, 2005)'
_computing_data_collection 'CrystalClear (Molecular Structure Corporation & Rigaku, 2005)'
_computing_data_reduction 'CrystalClear (Molecular Structure Corporation & Rigaku, 2005)'
_computing_molecular_graphics 'ORTEP-3 (Farrugia, 1997) and DIAMOND (Brandenburg, 2006)'
_computing_publication_material 'publCIF (Westrip, 2010)'
_computing_structure_refinement 'SHELXL97 (Sheldrick, 2008)'
_computing_structure_solution 'SHELXS97 (Sheldrick, 2008)'
_diffrn_ambient_temperature 98(2)
_diffrn_measured_fraction_theta_full 0.991
_diffrn_measured_fraction_theta_max 0.99
_diffrn_measurement_device_type 'Rigaku AFC12\K/SATURN724'
_diffrn_measurement_method \w
_diffrn_radiation_monochromator graphite
_diffrn_radiation_source 'fine-focus sealed tube'
_diffrn_radiation_type MoK\a
_diffrn_radiation_wavelength 0.71073
_diffrn_reflns_av_R_equivalents 0.026
_diffrn_reflns_av_sigmaI/netI 0.033
_diffrn_reflns_limit_h_max 7
_diffrn_reflns_limit_h_min -6
_diffrn_reflns_limit_k_max 12
_diffrn_reflns_limit_k_min -11
_diffrn_reflns_limit_l_max 16
_diffrn_reflns_limit_l_min -16
_diffrn_reflns_number 5606
_diffrn_reflns_theta_full 27.5
_diffrn_reflns_theta_max 27.5
_diffrn_reflns_theta_min 2.6
_diffrn_standards_decay_% '< 1'
_diffrn_standards_interval_count 0
_diffrn_standards_number 0
_exptl_absorpt_coefficient_mu 0.087
_exptl_absorpt_correction_T_max 1.000
_exptl_absorpt_correction_T_min 0.832
_exptl_absorpt_correction_type multi-scan
_exptl_absorpt_process_details '(ABSCOR; Higashi, 1995)'
_exptl_crystal_colour gold
_exptl_crystal_density_diffrn 1.280
_exptl_crystal_density_method 'not measured'
_exptl_crystal_description prism
_exptl_crystal_F_000 254
_exptl_crystal_size_max 0.52
_exptl_crystal_size_mid 0.32
_exptl_crystal_size_min 0.10
_refine_diff_density_max 0.24
_refine_diff_density_min -0.21
_refine_ls_extinction_method none
_refine_ls_goodness_of_fit_ref 1.09
_refine_ls_hydrogen_treatment mixed
_refine_ls_matrix_type full
_refine_ls_number_parameters 166
_refine_ls_number_reflns 2849
_refine_ls_number_restraints 1
_refine_ls_restrained_S_all 1.09
_refine_ls_R_factor_all 0.056
_refine_ls_R_factor_gt 0.051
_refine_ls_shift/su_max 0.001
_refine_ls_shift/su_max_lt 0.001
_refine_ls_shift/su_mean 0.000
_refine_ls_structure_factor_coef Fsqd
_refine_ls_weighting_details 'calc w=1/[\s^2^(Fo^2^)+(0.0606P)^2^+0.17P] where P=(Fo^2^+2Fc^2^)/3'
_refine_ls_weighting_scheme calc
_refine_ls_wR_factor_gt 0.124
_refine_ls_wR_factor_ref 0.130
_reflns_number_gt 2578
_reflns_number_total 2849
_reflns_threshold_expression I>2\s(I)
_cod_data_source_file hb5648.cif
_cod_data_source_block I
_cod_database_code 2227541
_cod_database_fobs_code 2227541

loop_
_symmetry_equiv_pos_as_xyz
'x, y, z'
'-x, -y, -z'

loop_
_atom_site_type_symbol
_atom_site_label
_atom_site_fract_x
_atom_site_fract_y
_atom_site_fract_z
_atom_site_U_iso_or_equiv
_atom_site_adp_type
_atom_site_calc_flag
_atom_site_refinement_flags
_atom_site_occupancy
_atom_site_disorder_assembly
_atom_site_disorder_group
O O1 0.4813(2) 0.37678(11) 0.41019(8) 0.0306(3) Uani d D 1 . .
H H1o 0.616(2) 0.346(2) 0.3774(15) 0.046 Uiso d D 1 . .
O O2 0.65187(19) 0.18266(12) 0.53456(8) 0.0327(3) Uani d . 1 . .
C C1 0.4823(3) 0.28746(15) 0.50429(11) 0.0244(3) Uani d . 1 . .
C C2 0.2466(2) 0.33170(15) 0.56825(11) 0.0260(3) Uani d . 1 . .
H H2A 0.2104 0.4387 0.5669 0.031 Uiso calc R 1 . .
H H2B 0.1059 0.3105 0.5311 0.031 Uiso calc R 1 . .
C C3 0.2583(2) 0.25628(14) 0.68565(11) 0.0233(3) Uani d . 1 . .
C C4 0.4322(3) 0.27578(15) 0.75870(11) 0.0260(3) Uani d . 1 . .
H H4 0.5476 0.3337 0.7336 0.031 Uiso calc R 1 . .
C C5 0.4367(3) 0.21091(16) 0.86760(12) 0.0301(3) Uani d . 1 . .
H H5 0.5550 0.2247 0.9166 0.036 Uiso calc R 1 . .
C C6 0.2690(3) 0.12602(18) 0.90514(12) 0.0339(3) Uani d . 1 . .
H H6 0.2706 0.0829 0.9799 0.041 Uiso calc R 1 . .
C C7 0.0988(3) 0.10450(18) 0.83273(13) 0.0347(4) Uani d . 1 . .
H H7 -0.0142 0.0450 0.8577 0.042 Uiso calc R 1 . .
C C8 0.0934(2) 0.16981(16) 0.72377(12) 0.0284(3) Uani d . 1 . .
H H8 -0.0244 0.1551 0.6749 0.034 Uiso calc R 1 . .
N N1 -0.0907(2) 0.29342(13) 0.30452(10) 0.0282(3) Uani d . 1 . .
N N2 0.4880(2) 0.43938(12) 0.03906(9) 0.0258(3) Uani d . 1 . .
C C9 0.0632(3) 0.16205(16) 0.33502(12) 0.0296(3) Uani d . 1 . .
H H9 0.0136 0.0960 0.3926 0.035 Uiso calc R 1 . .
C C10 0.2924(3) 0.11778(16) 0.28634(12) 0.0305(3) Uani d . 1 . .
H H10 0.3954 0.0231 0.3097 0.037 Uiso calc R 1 . .
C C11 0.3679(3) 0.21366(15) 0.20351(12) 0.0276(3) Uani d . 1 . .
H H11 0.5233 0.1859 0.1687 0.033 Uiso calc R 1 . .
C C12 0.2118(3) 0.35235(15) 0.17169(11) 0.0241(3) Uani d . 1 . .
C C13 -0.0167(3) 0.38574(15) 0.22392(11) 0.0266(3) Uani d . 1 . .
H H13 -0.1254 0.4788 0.2011 0.032 Uiso calc R 1 . .
C C14 0.2776(3) 0.46341(15) 0.08762(11) 0.0253(3) Uani d . 1 . .
H H14 0.1624 0.5551 0.0685 0.030 Uiso calc R 1 . .

loop_
_atom_site_aniso_label
_atom_site_aniso_U_11
_atom_site_aniso_U_22
_atom_site_aniso_U_33
_atom_site_aniso_U_12
_atom_site_aniso_U_13
_atom_site_aniso_U_23
O1 0.0334(6) 0.0296(5) 0.0252(5) -0.0036(4) 0.0036(4) -0.0007(4)
O2 0.0301(5) 0.0331(6) 0.0281(5) 0.0021(4) 0.0024(4) 0.0004(4)
C1 0.0267(6) 0.0245(6) 0.0224(6) -0.0067(5) -0.0020(5) -0.0038(5)
C2 0.0231(6) 0.0258(7) 0.0265(7) -0.0022(5) -0.0011(5) -0.0019(5)
C3 0.0214(6) 0.0223(6) 0.0242(7) 0.0001(5) 0.0008(5) -0.0054(5)
C4 0.0254(6) 0.0227(6) 0.0293(7) -0.0025(5) -0.0006(5) -0.0062(5)
C5 0.0280(7) 0.0319(7) 0.0281(7) 0.0025(6) -0.0030(5) -0.0114(6)
C6 0.0312(7) 0.0391(8) 0.0242(7) 0.0028(6) 0.0036(5) -0.0013(6)
C7 0.0255(7) 0.0376(8) 0.0366(8) -0.0053(6) 0.0057(6) 0.0019(6)
C8 0.0212(6) 0.0315(7) 0.0314(7) -0.0044(5) -0.0010(5) -0.0043(6)
N1 0.0316(6) 0.0279(6) 0.0253(6) -0.0074(5) 0.0043(5) -0.0051(5)
N2 0.0309(6) 0.0236(6) 0.0229(6) -0.0070(5) 0.0021(4) -0.0030(5)
C9 0.0374(8) 0.0241(7) 0.0276(7) -0.0091(6) 0.0017(6) -0.0029(5)
C10 0.0354(8) 0.0224(7) 0.0318(7) -0.0037(6) 0.0017(6) -0.0039(6)
C11 0.0281(7) 0.0253(7) 0.0290(7) -0.0039(5) 0.0024(5) -0.0070(5)
C12 0.0275(7) 0.0227(6) 0.0224(6) -0.0056(5) 0.0006(5) -0.0052(5)
C13 0.0290(7) 0.0242(7) 0.0250(7) -0.0030(5) 0.0012(5) -0.0042(5)
C14 0.0280(7) 0.0229(6) 0.0244(6) -0.0042(5) -0.0005(5) -0.0045(5)

loop_
_atom_type_symbol
_atom_type_description
_atom_type_scat_dispersion_real
_atom_type_scat_dispersion_imag
_atom_type_scat_source
C C 0.0033 0.0016 'International Tables Vol C Tables 4.2.6.8 and 6.1.1.4'
H H 0.0000 0.0000 'International Tables Vol C Tables 4.2.6.8 and 6.1.1.4'
N N 0.0061 0.0033 'International Tables Vol C Tables 4.2.6.8 and 6.1.1.4'
O O 0.0106 0.0060 'International Tables Vol C Tables 4.2.6.8 and 6.1.1.4'

loop_
_geom_angle_atom_site_label_1
_geom_angle_atom_site_label_2
_geom_angle_atom_site_label_3
_geom_angle_site_symmetry_1
_geom_angle_site_symmetry_3
_geom_angle
_geom_angle_publ_flag
C1 O1 H1O . . 107.8(14) ?
O2 C1 O1 . . 123.54(13) ?
O2 C1 C2 . . 124.48(13) ?
O1 C1 C2 . . 111.98(12) ?
C3 C2 C1 . . 114.69(11) ?
C3 C2 H2A . . 108.6 ?
C1 C2 H2A . . 108.6 ?
C3 C2 H2B . . 108.6 ?
C1 C2 H2B . . 108.6 ?
H2A C2 H2B . . 107.6 ?
C8 C3 C4 . . 118.88(13) ?
C8 C3 C2 . . 120.74(12) ?
C4 C3 C2 . . 120.37(13) ?
C5 C4 C3 . . 120.36(14) ?
C5 C4 H4 . . 119.8 ?
C3 C4 H4 . . 119.8 ?
C6 C5 C4 . . 120.29(14) ?
C6 C5 H5 . . 119.9 ?
C4 C5 H5 . . 119.9 ?
C5 C6 C7 . . 119.58(14) ?
C5 C6 H6 . . 120.2 ?
C7 C6 H6 . . 120.2 ?
C6 C7 C8 . . 120.21(15) ?
C6 C7 H7 . . 119.9 ?
C8 C7 H7 . . 119.9 ?
C3 C8 C7 . . 120.66(14) ?
C3 C8 H8 . . 119.7 ?
C7 C8 H8 . . 119.7 ?
C9 N1 C13 . . 117.66(13) ?
C14 N2 N2 . 2_665 111.72(14) ?
N1 C9 C10 . . 123.08(13) ?
N1 C9 H9 . . 118.5 ?
C10 C9 H9 . . 118.5 ?
C11 C10 C9 . . 118.95(13) ?
C11 C10 H10 . . 120.5 ?
C9 C10 H10 . . 120.5 ?
C10 C11 C12 . . 118.88(13) ?
C10 C11 H11 . . 120.6 ?
C12 C11 H11 . . 120.6 ?
C13 C12 C11 . . 117.99(13) ?
C13 C12 C14 . . 118.80(12) ?
C11 C12 C14 . . 123.21(13) ?
N1 C13 C12 . . 123.42(13) ?
N1 C13 H13 . . 118.3 ?
C12 C13 H13 . . 118.3 ?
N2 C14 C12 . . 121.22(13) ?
N2 C14 H14 . . 119.4 ?
C12 C14 H14 . . 119.4 ?

loop_
_geom_bond_atom_site_label_1
_geom_bond_atom_site_label_2
_geom_bond_site_symmetry_2
_geom_bond_distance
_geom_bond_publ_flag
O1 C1 . 1.3254(17) ?
O1 H1o . 0.853(9) ?
O2 C1 . 1.2120(17) ?
C1 C2 . 1.516(2) ?
C2 C3 . 1.5105(19) ?
C2 H2A . 0.9900 ?
C2 H2B . 0.9900 ?
C3 C8 . 1.388(2) ?
C3 C4 . 1.4019(19) ?
C4 C5 . 1.389(2) ?
C4 H4 . 0.9500 ?
C5 C6 . 1.388(2) ?
C5 H5 . 0.9500 ?
C6 C7 . 1.390(2) ?
C6 H6 . 0.9500 ?
C7 C8 . 1.390(2) ?
C7 H7 . 0.9500 ?
C8 H8 . 0.9500 ?
N1 C9 . 1.3389(19) ?
N1 C13 . 1.3397(18) ?
N2 C14 . 1.2832(19) ?
N2 N2 2_665 1.408(2) ?
C9 C10 . 1.391(2) ?
C9 H9 . 0.9500 ?
C10 C11 . 1.381(2) ?
C10 H10 . 0.9500 ?
C11 C12 . 1.398(2) ?
C11 H11 . 0.9500 ?
C12 C13 . 1.395(2) ?
C12 C14 . 1.4602(19) ?
C13 H13 . 0.9500 ?
C14 H14 . 0.9500 ?

loop_
_geom_hbond_atom_site_label_D
_geom_hbond_atom_site_label_H
_geom_hbond_atom_site_label_A
_geom_hbond_site_symmetry_A
_geom_hbond_distance_DH
_geom_hbond_distance_HA
_geom_hbond_distance_DA
_geom_hbond_angle_DHA
O1 H1o N1 1_655 0.852(15) 1.838(15) 2.689(2) 175.8(19)
C8 H8 O2 1_455 0.95 2.47 3.398(2) 166
C10 H10 O2 2_656 0.95 2.57 3.277(2) 132
C10 H10 Cg1 2_656 0.95 2.89 3.627(2) 135

loop_
_geom_torsion_atom_site_label_1
_geom_torsion_atom_site_label_2
_geom_torsion_atom_site_label_3
_geom_torsion_atom_site_label_4
_geom_torsion_site_symmetry_1
_geom_torsion_site_symmetry_2
_geom_torsion_site_symmetry_3
_geom_torsion_site_symmetry_4
_geom_torsion
_geom_torsion_publ_flag
O2 C1 C2 C3 . . . . 13.2(2) ?
O1 C1 C2 C3 . . . . -167.21(12) ?
C1 C2 C3 C8 . . . . -119.47(14) ?
C1 C2 C3 C4 . . . . 62.24(17) ?
C8 C3 C4 C5 . . . . -0.8(2) ?
C2 C3 C4 C5 . . . . 177.55(12) ?
C3 C4 C5 C6 . . . . 0.0(2) ?
C4 C5 C6 C7 . . . . 0.9(2) ?
C5 C6 C7 C8 . . . . -1.2(2) ?
C4 C3 C8 C7 . . . . 0.5(2) ?
C2 C3 C8 C7 . . . . -177.80(13) ?
C6 C7 C8 C3 . . . . 0.5(2) ?
C13 N1 C9 C10 . . . . -0.6(2) ?
N1 C9 C10 C11 . . . . 0.8(2) ?
C9 C10 C11 C12 . . . . 0.3(2) ?
C10 C11 C12 C13 . . . . -1.5(2) ?
C10 C11 C12 C14 . . . . 177.93(13) ?
C9 N1 C13 C12 . . . . -0.7(2) ?
C11 C12 C13 N1 . . . . 1.8(2) ?
C14 C12 C13 N1 . . . . -177.69(13) ?
N2 N2 C14 C12 2_665 . . . 179.76(13) ?
C13 C12 C14 N2 . . . . 178.28(13) ?
C11 C12 C14 N2 . . . . -1.1(2) ?
